data_2013848
loop_
_publ_author_name
'Bing-Xin Liu'
'Duan-Jun Xu'

_publ_section_title
;Aqua(2,2'-diamino-4,4'-bi-1,3-thiazole-\k^2^<i>N</i>,<i>N</i>')(iminodiacetato-\k^3^<i>O</i>,<i>N</i>,<i>O</i>')chromium(III)
 chloride monohydrate
;
_journal_issue 3
_journal_name_full 'Acta Crystallographica Section C'
_journal_page_first m137
_journal_page_last m139
_journal_paper_doi 10.1107/S0108270104002288
_journal_volume 60
_journal_year 2004
_chemical_formula_iupac '[Cr (C4 H5 N O4) (C6 H6 N4 S2) (H2 O)] Cl, H2 O'
_chemical_formula_moiety 'C10 H13 Cr N5 O5 S2, H2 O, Cl'
_chemical_formula_sum 'C10 H15 Cl Cr N5 O6 S2'
_chemical_formula_weight 452.86
_chemical_name_systematic
;
 ?
;
_space_group_IT_number 2
_symmetry_cell_setting triclinic
_symmetry_space_group_name_Hall '-P 1'
_symmetry_space_group_name_H-M 'P -1'
_atom_sites_solution_hydrogens geom
_atom_sites_solution_primary direct
_atom_sites_solution_secondary difmap
_audit_creation_method SHELXL-97
_cell_angle_alpha 89.0403(12)
_cell_angle_beta 69.5740(11)
_cell_angle_gamma 82.2042(15)
_cell_formula_units_Z 2
_cell_length_a 7.9449(10)
_cell_length_b 10.7342(11)
_cell_length_c 10.8835(12)
_cell_measurement_reflns_used 3621
_cell_measurement_temperature 295(2)
_cell_measurement_theta_max 23.0
_cell_measurement_theta_min 2.8
_cell_volume 861.30(17)
_computing_cell_refinement PROCESS-AUTO
_computing_data_collection 'PROCESS-AUTO (Rigaku Corporation, 1998)'
_computing_data_reduction 'CrystalStructure (Rigaku/MSC and Rigaku Corporation, 2002)'
_computing_molecular_graphics 'Ortep-3 for Windows (Farrugia, 1997)'
_computing_publication_material 'WinGX (Farrugia, 1999)'
_computing_structure_refinement 'SHELXL97 (Sheldrick, 1997)'
_computing_structure_solution 'SIR92 (Altomare et al., 1993)'
_diffrn_ambient_temperature 295(2)
_diffrn_detector_area_resol_mean 10.00
_diffrn_measured_fraction_theta_full 0.99
_diffrn_measured_fraction_theta_max 0.99
_diffrn_measurement_device_type 'Rigaku R-AXIS RAPID'
_diffrn_measurement_method \w
_diffrn_radiation_monochromator graphite
_diffrn_radiation_source 'fine-focus sealed tube'
_diffrn_radiation_type MoK\a
_diffrn_radiation_wavelength 0.71073
_diffrn_reflns_av_R_equivalents 0.013
_diffrn_reflns_av_sigmaI/netI 0.011
_diffrn_reflns_limit_h_max 8
_diffrn_reflns_limit_h_min -9
_diffrn_reflns_limit_k_max 12
_diffrn_reflns_limit_k_min -12
_diffrn_reflns_limit_l_max 13
_diffrn_reflns_limit_l_min -13
_diffrn_reflns_number 6761
_diffrn_reflns_theta_full 25.2
_diffrn_reflns_theta_max 25.2
_diffrn_reflns_theta_min 1.9
_diffrn_standards_decay_% 0
_diffrn_standards_interval_count 0
_diffrn_standards_interval_time 0
_diffrn_standards_number 0
_exptl_absorpt_coefficient_mu 1.101
_exptl_absorpt_correction_T_max 0.865
_exptl_absorpt_correction_T_min 0.632
_exptl_absorpt_correction_type multi-scan
_exptl_absorpt_process_details '(ABSCOR; Higashi, 1995)'
_exptl_crystal_colour green
_exptl_crystal_density_diffrn 1.746
_exptl_crystal_density_method 'not measured'
_exptl_crystal_description plate
_exptl_crystal_F_000 462
_exptl_crystal_size_max 0.41
_exptl_crystal_size_mid 0.32
_exptl_crystal_size_min 0.13
_refine_diff_density_max 0.30
_refine_diff_density_min -0.50
_refine_ls_extinction_method none
_refine_ls_goodness_of_fit_ref 1.044
_refine_ls_hydrogen_treatment constr
_refine_ls_matrix_type full
_refine_ls_number_parameters 226
_refine_ls_number_reflns 3069
_refine_ls_number_restraints 0
_refine_ls_restrained_S_all 1.044
_refine_ls_R_factor_all 0.032
_refine_ls_R_factor_gt 0.029
_refine_ls_shift/su_max 0.001
_refine_ls_shift/su_mean 0.000
_refine_ls_structure_factor_coef Fsqd
_refine_ls_weighting_details 'calc w=1/[\s^2^(Fo^2^)+(0.0505P)^2^+0.5018P] where P=(Fo^2^+2Fc^2^)/3'
_refine_ls_weighting_scheme calc
_refine_ls_wR_factor_gt 0.082
_refine_ls_wR_factor_ref 0.084
_reflns_number_gt 2862
_reflns_number_total 3069
_reflns_threshold_expression I>2\s(I)
_cod_data_source_file sk1675.cif
_cod_data_source_block I
_cod_depositor_comments
;
The following automatic conversions were performed:
'_symmetry_cell_setting' value 'Triclinic' changed to 'triclinic'
according to '/home/saulius/struct/CIF-dictionaries/cif_core.dic'
dictionary named 'cif_core.dic' version 2.4.1 from 2010-06-29.

Automatic conversion script
Id: cif_fix_enum 1527 2010-12-29 10:47:43Z saulius 

The following automatic conversions were performed:

'_symmetry_cell_setting' value 'Triclinic' changed to 'triclinic'
according to /home/saulius/struct/CIF-dictionaries/cif_core.dic
dictionary named 'cif_core.dic' version 2.4.1 from 2010-06-29.

Automatic conversion script
Id: cif_fix_values 1715 2011-07-08 13:25:40Z adriana 
;
_cod_database_code 2013848
_cod_database_fobs_code 2013848

loop_
_symmetry_equiv_pos_as_xyz
'x, y, z'
'-x, -y, -z'

loop_
_atom_site_label
_atom_site_fract_x
_atom_site_fract_y
_atom_site_fract_z
_atom_site_U_iso_or_equiv
_atom_site_adp_type
_atom_site_calc_flag
_atom_site_refinement_flags
_atom_site_occupancy
_atom_site_disorder_assembly
_atom_site_disorder_group
_atom_site_type_symbol
Cr 0.49717(4) 0.21837(3) 0.17573(3) 0.02755(11) Uani d . 1 . . Cr
Cl 0.93126(7) 0.35286(6) 0.32254(6) 0.04820(17) Uani d . 1 . . Cl
S1 0.46519(9) 0.61351(6) 0.34671(7) 0.04988(18) Uani d . 1 . . S
S2 0.91435(8) 0.33112(7) -0.20953(6) 0.04665(17) Uani d . 1 . . S
O1 0.3428(2) 0.17489(16) 0.34687(16) 0.0416(4) Uani d . 1 . . O
O2 0.3276(3) 0.1410(2) 0.55162(18) 0.0637(5) Uani d . 1 . . O
O3 0.56157(19) 0.04228(13) 0.11063(15) 0.0332(3) Uani d . 1 . . O
O4 0.7771(2) -0.12294(15) 0.06443(18) 0.0491(4) Uani d . 1 . . O
O5 0.2868(2) 0.24608(15) 0.11541(16) 0.0402(4) Uani d . 1 . . O
O1W -0.0386(4) 0.1265(3) 0.5639(3) 0.1019(9) Uani d . 1 . . O
N1 0.4789(2) 0.40326(16) 0.23256(18) 0.0330(4) Uani d . 1 . . N
N2 0.2472(3) 0.4381(2) 0.4404(2) 0.0479(5) Uani d . 1 . . N
N3 0.6699(2) 0.28363(16) 0.00607(17) 0.0315(4) Uani d . 1 . . N
N4 0.7404(3) 0.1282(2) -0.16230(19) 0.0452(5) Uani d . 1 . . N
N5 0.7011(2) 0.16649(16) 0.25030(16) 0.0299(4) Uani d . 1 . . N
C1 0.3856(3) 0.4715(2) 0.3431(2) 0.0366(5) Uani d . 1 . . C
C2 0.6252(4) 0.5799(2) 0.1930(3) 0.0455(6) Uani d . 1 . . C
H2 0.7084 0.6326 0.1477 0.055 Uiso calc R 1 . . H
C3 0.6136(3) 0.46720(19) 0.1475(2) 0.0350(5) Uani d . 1 . . C
C4 0.7181(3) 0.4016(2) 0.0228(2) 0.0350(5) Uani d . 1 . . C
C5 0.8480(3) 0.4394(2) -0.0808(2) 0.0452(6) Uani d . 1 . . C
H5 0.8961 0.5141 -0.0830 0.054 Uiso calc R 1 . . H
C6 0.7598(3) 0.2365(2) -0.1144(2) 0.0345(5) Uani d . 1 . . C
C11 0.4142(3) 0.1549(2) 0.4362(2) 0.0415(5) Uani d . 1 . . C
C12 0.6164(3) 0.1519(3) 0.3929(2) 0.0460(6) Uani d . 1 . . C
H12a 0.6430 0.2189 0.4390 0.055 Uiso calc R 1 . . H
H12b 0.6693 0.0725 0.4168 0.055 Uiso calc R 1 . . H
C13 0.8133(3) 0.0509(2) 0.1785(3) 0.0448(6) Uani d . 1 . . C
H13a 0.8492 -0.0043 0.2392 0.054 Uiso calc R 1 . . H
H13b 0.9225 0.0729 0.1124 0.054 Uiso calc R 1 . . H
C14 0.7113(3) -0.0176(2) 0.1135(2) 0.0340(5) Uani d . 1 . . C
H 0.7770 0.2276 0.2377 0.050 Uiso d . 1 . . H
H1a 0.0501 0.1638 0.5490 0.050 Uiso d . 1 . . H
H1b -0.0066 0.0559 0.6068 0.050 Uiso d . 1 . . H
H2a 0.1855 0.4853 0.5155 0.050 Uiso d . 1 . . H
H2b 0.1876 0.3750 0.4204 0.050 Uiso d . 1 . . H
H4a 0.6521 0.0858 -0.1156 0.050 Uiso d . 1 . . H
H4b 0.7978 0.1068 -0.2475 0.050 Uiso d . 1 . . H
H5a 0.1803 0.2629 0.1778 0.050 Uiso d . 1 . . H
H5b 0.2777 0.1961 0.0555 0.050 Uiso d . 1 . . H

loop_
_atom_site_aniso_label
_atom_site_aniso_U_11
_atom_site_aniso_U_22
_atom_site_aniso_U_33
_atom_site_aniso_U_12
_atom_site_aniso_U_13
_atom_site_aniso_U_23
Cr 0.02625(18) 0.02613(18) 0.02787(19) -0.00490(13) -0.00576(13) -0.00513(13)
Cl 0.0336(3) 0.0531(4) 0.0512(3) -0.0097(2) -0.0041(2) -0.0227(3)
S1 0.0585(4) 0.0348(3) 0.0604(4) -0.0026(3) -0.0264(3) -0.0188(3)
S2 0.0429(3) 0.0596(4) 0.0343(3) -0.0194(3) -0.0053(3) 0.0060(3)
O1 0.0337(8) 0.0471(9) 0.0366(8) -0.0105(7) -0.0010(7) 0.0009(7)
O2 0.0658(13) 0.0708(13) 0.0355(10) -0.0067(10) 0.0045(9) 0.0094(9)
O3 0.0324(7) 0.0286(7) 0.0394(8) -0.0062(6) -0.0123(6) -0.0059(6)
O4 0.0569(10) 0.0366(9) 0.0559(11) 0.0086(8) -0.0270(9) -0.0205(8)
O5 0.0312(8) 0.0453(9) 0.0420(9) 0.0008(7) -0.0118(7) -0.0159(7)
O1W 0.0735(16) 0.148(3) 0.0625(15) -0.0186(17) 0.0058(13) -0.0278(16)
N1 0.0361(9) 0.0280(9) 0.0346(9) -0.0031(7) -0.0122(8) -0.0060(7)
N2 0.0441(11) 0.0506(12) 0.0415(11) -0.0021(9) -0.0061(9) -0.0219(9)
N3 0.0325(9) 0.0304(9) 0.0298(9) -0.0067(7) -0.0079(7) -0.0007(7)
N4 0.0466(11) 0.0490(12) 0.0322(10) -0.0132(9) -0.0012(9) -0.0109(8)
N5 0.0311(8) 0.0282(9) 0.0290(9) -0.0076(7) -0.0073(7) -0.0050(7)
C1 0.0393(12) 0.0321(11) 0.0408(12) 0.0029(9) -0.0194(10) -0.0121(9)
C2 0.0530(14) 0.0313(12) 0.0559(15) -0.0111(10) -0.0215(12) -0.0023(10)
C3 0.0409(11) 0.0275(10) 0.0409(12) -0.0058(9) -0.0192(10) 0.0008(9)
C4 0.0380(11) 0.0309(11) 0.0389(12) -0.0100(9) -0.0151(10) 0.0042(9)
C5 0.0508(14) 0.0422(13) 0.0458(13) -0.0187(11) -0.0167(11) 0.0078(11)
C6 0.0326(11) 0.0401(12) 0.0301(11) -0.0070(9) -0.0091(9) 0.0014(9)
C11 0.0487(13) 0.0314(11) 0.0332(12) -0.0059(10) -0.0001(10) -0.0009(9)
C12 0.0500(14) 0.0558(15) 0.0298(11) -0.0083(11) -0.0108(10) 0.0010(10)
C13 0.0375(12) 0.0475(14) 0.0499(14) 0.0059(10) -0.0193(11) -0.0221(11)
C14 0.0370(11) 0.0320(11) 0.0310(11) -0.0035(9) -0.0098(9) -0.0061(8)

loop_
_atom_type_symbol
_atom_type_description
_atom_type_scat_dispersion_real
_atom_type_scat_dispersion_imag
_atom_type_scat_source
C C 0.0033 0.0016 'International Tables Vol C Tables 4.2.6.8 and 6.1.1.4'
H H 0.0000 0.0000 'International Tables Vol C Tables 4.2.6.8 and 6.1.1.4'
N N 0.0061 0.0033 'International Tables Vol C Tables 4.2.6.8 and 6.1.1.4'
O O 0.0106 0.0060 'International Tables Vol C Tables 4.2.6.8 and 6.1.1.4'
S S 0.1246 0.1234 'International Tables Vol C Tables 4.2.6.8 and 6.1.1.4'
Cr Cr 0.3209 0.6236 'International Tables Vol C Tables 4.2.6.8 and 6.1.1.4'
Cl Cl 0.1484 0.1585 'International Tables Vol C Tables 4.2.6.8 and 6.1.1.4'

loop_
_geom_angle_atom_site_label_1
_geom_angle_atom_site_label_2
_geom_angle_atom_site_label_3
_geom_angle
O1 Cr O3 93.03(7)
O1 Cr O5 90.70(7)
O3 Cr O5 92.79(6)
O1 Cr N3 172.33(7)
O3 Cr N3 93.34(7)
O5 Cr N3 93.25(7)
O1 Cr N1 93.16(7)
O3 Cr N1 169.77(7)
O5 Cr N1 95.27(7)
N3 Cr N1 79.93(7)
O1 Cr N5 83.41(7)
O3 Cr N5 81.81(6)
O5 Cr N5 171.75(7)
N3 Cr N5 93.28(7)
N1 Cr N5 90.82(7)
C2 S1 C1 90.48(11)
C5 S2 C6 89.97(11)
C11 O1 Cr 117.65(14)
C14 O3 Cr 117.62(13)
Cr O5 H5a 115.35
Cr O5 H5b 121.35
H5a O5 H5b 108.98
H1a O1W H1b 101.4
C1 N1 C3 111.14(18)
C1 N1 Cr 134.06(16)
C3 N1 Cr 113.78(13)
C1 N2 H2a 124.5
C1 N2 H2b 116.4
H2a N2 H2b 116.5
C6 N3 C4 111.07(18)
C6 N3 Cr 135.14(15)
C4 N3 Cr 113.51(14)
C6 N4 H4a 119.8
C6 N4 H4b 120.2
H4a N4 H4b 118.5
C12 N5 C13 113.95(19)
C12 N5 Cr 108.06(14)
C13 N5 Cr 108.38(13)
C12 N5 H 107.8
C13 N5 H 107.2
Cr N5 H 111.6
N2 C1 N1 125.4(2)
N2 C1 S1 122.00(16)
N1 C1 S1 112.58(17)
C3 C2 S1 110.69(19)
C3 C2 H2 124.7
S1 C2 H2 124.7
C2 C3 N1 115.1(2)
C2 C3 C4 130.0(2)
N1 C3 C4 114.91(18)
C5 C4 N3 115.0(2)
C5 C4 C3 129.5(2)
N3 C4 C3 115.36(18)
C4 C5 S2 110.82(18)
C4 C5 H5 124.6
S2 C5 H5 124.6
N3 C6 N4 125.7(2)
N3 C6 S2 113.00(16)
N4 C6 S2 121.26(16)
O2 C11 O1 124.0(2)
O2 C11 C12 119.5(2)
O1 C11 C12 116.51(19)
N5 C12 C11 112.72(19)
N5 C12 H12a 109.0
C11 C12 H12a 109.0
N5 C12 H12b 109.0
C11 C12 H12b 109.0
H12a C12 H12b 107.8
N5 C13 C14 111.43(18)
N5 C13 H13a 109.3
C14 C13 H13a 109.3
N5 C13 H13b 109.3
C14 C13 H13b 109.3
H13a C13 H13b 108.0
O4 C14 O3 124.6(2)
O4 C14 C13 119.1(2)
O3 C14 C13 116.24(18)

loop_
_geom_bond_atom_site_label_1
_geom_bond_atom_site_label_2
_geom_bond_site_symmetry_2
_geom_bond_distance
_geom_bond_publ_flag
Cr O1 . 1.9294(16) y
Cr O3 . 1.9662(14) y
Cr O5 . 1.9843(15) y
Cr N3 . 2.0574(17) y
Cr N1 . 2.0598(17) y
Cr N5 . 2.0620(18) y
S1 C2 . 1.719(3) ?
S1 C1 . 1.734(2) ?
S2 C5 . 1.722(3) ?
S2 C6 . 1.740(2) ?
O1 C11 . 1.288(3) y
O2 C11 . 1.222(3) y
O3 C14 . 1.284(3) y
O4 C14 . 1.225(3) y
O5 H5a . 0.878 ?
O5 H5b . 0.880 ?
O1W H1a . 0.823 ?
O1W H1b . 0.936 ?
N1 C1 . 1.339(3) y
N1 C3 . 1.400(3) ?
N2 C1 . 1.319(3) y
N2 H2a . 0.912 ?
N2 H2b . 0.946 ?
N3 C6 . 1.325(3) y
N3 C4 . 1.404(3) ?
N4 C6 . 1.331(3) y
N4 H4a . 0.887 ?
N4 H4b . 0.897 ?
N5 C12 . 1.476(3) ?
N5 C13 . 1.480(3) ?
N5 H . 0.927 ?
C2 C3 . 1.342(3) ?
C2 H2 . 0.930 ?
C3 C4 . 1.454(3) ?
C4 C5 . 1.337(3) ?
C5 H5 . 0.930 ?
C11 C12 . 1.504(4) ?
C12 H12a . 0.970 ?
C12 H12b . 0.970 ?
C13 C14 . 1.509(3) ?
C13 H13a . 0.970 ?
C13 H13b . 0.970 ?

loop_
_geom_hbond_atom_site_label_D
_geom_hbond_atom_site_label_H
_geom_hbond_atom_site_label_A
_geom_hbond_site_symmetry_A
_geom_hbond_distance_DH
_geom_hbond_distance_HA
_geom_hbond_distance_DA
_geom_hbond_angle_DHA
_geom_hbond_publ_flag
N5 H Cl . 0.93 2.33 3.1634(19) 149 y
O1W H1a O2 . 0.82 2.20 2.891(4) 142 y
N2 H2a Cl 2_666 0.91 2.35 3.237(2) 165 y
N2 H2b Cl 1_455 0.95 2.64 3.420(3) 140 y
N2 H2b O1 . 0.95 2.33 2.927(3) 121 y
N4 H4a O3 . 0.89 2.37 3.002(3) 128 y
N4 H4a O3 2_655 0.89 2.31 3.104(3) 149 y
N4 H4b O1W 1_654 0.90 2.04 2.882(4) 157 y
O5 H5a Cl 1_455 0.88 2.16 3.0230(18) 166 y
O5 H5b O4 2_655 0.88 1.74 2.607(3) 168 y
